data_4339353
loop_
_publ_author_name
'Garcia-Raso, Angel'
'Albert\'i, Francisca M'
'Fiol, Juan J.'
'Tasada, Andres'
'Barcel\'o-Oliver, Miquel'
'Molins, Elies'
'Escudero, Daniel'
'Frontera, Antonio'
'Qui\~nonero, David'
'Dey\`a, Pere M'

_publ_section_title
;
 Anion-pi interactions in bisadenine derivatives: a combined
 crystallographic and theoretical study.
;
_journal_issue 25
_journal_name_full 'Inorganic chemistry'
_journal_page_first 10724
_journal_page_last 10735
_journal_paper_doi 10.1021/ic701555n
_journal_volume 46
_journal_year 2007
_chemical_compound_source 'synthesis as described'
_chemical_formula_moiety 'C12 H14 Cl2 N10'
_chemical_formula_structural 'C12 N10 H14 CL2'
_chemical_formula_sum 'C12 H14 Cl2 N10'
_chemical_formula_weight 369.23
_chemical_name_systematic
;
 ?
;
_space_group_IT_number 14
_symmetry_cell_setting monoclinic
_symmetry_Int_Tables_number 14
_symmetry_space_group_name_Hall '-P 2yn'
_symmetry_space_group_name_H-M 'P 1 21/n 1'
_atom_sites_solution_hydrogens geom
_atom_sites_solution_primary direct
_atom_sites_solution_secondary difmap
_audit_conform_dict_location ftp://ftp.iucr.org/cifdics/cif_core.dic
_audit_conform_dict_name cif_core.dic
_audit_conform_dict_version 2.1
_audit_creation_date 2001-05-05T18:27:57-00:00
_audit_creation_method 'WinGX routine CIF_UPDATE'
_cell_angle_alpha 90
_cell_angle_beta 94.79
_cell_angle_gamma 90
_cell_formula_units_Z 2
_cell_length_a 5.257
_cell_length_b 12.925
_cell_length_c 11.734
_cell_measurement_reflns_used 0
_cell_measurement_temperature 293(2)
_cell_measurement_theta_max 0
_cell_measurement_theta_min 0
_cell_measurement_wavelength 0.71073
_cell_volume 794.502
_computing_cell_refinement 'CAD4 Express (Enraf Nonius, 1994)'
_computing_data_collection 'CAD4 Express (Enraf Nonius, 1994)'
_computing_data_reduction 'XCAD4 (Harms & Wocadlo, 1995)'
_computing_molecular_graphics 'Ortep-3 for Windows (Farrugia, 1997)'
_computing_publication_material 'WinGX publication routines (Farrugia, 1999)'
_computing_structure_refinement 'SHELXL-97 (Sheldrick, 1997)'
_diffrn_ambient_temperature 293(2)
_diffrn_detector 'scintillation LiI'
_diffrn_detector_dtime 1.195
_diffrn_measured_fraction_theta_full 0.998
_diffrn_measured_fraction_theta_max 0.998
_diffrn_measurement_device '\k-geometry diffractometer'
_diffrn_measurement_device_type 'Enraf Nonius CAD4'
_diffrn_measurement_method 'non-profiled omega/2theta scans'
_diffrn_orient_matrix_type
;
  x-axis points to radiation source
  the matrix is specified in reciprocal space
;
_diffrn_orient_matrix_UB_11 -0.601E-3
_diffrn_orient_matrix_UB_12 -0.22245E-1
_diffrn_orient_matrix_UB_13 -0.81631E-1
_diffrn_orient_matrix_UB_21 -0.37775E-1
_diffrn_orient_matrix_UB_22 0.72656E-1
_diffrn_orient_matrix_UB_23 -0.25379E-1
_diffrn_orient_matrix_UB_31 0.187118
_diffrn_orient_matrix_UB_32 0.14557E-1
_diffrn_orient_matrix_UB_33 0.1933E-2
_diffrn_radiation_monochromator graphite
_diffrn_radiation_probe x-ray
_diffrn_radiation_type MoK\a
_diffrn_radiation_wavelength 0.71073
_diffrn_reflns_av_R_equivalents 0.0426
_diffrn_reflns_av_unetI/netI 0.0821
_diffrn_reflns_limit_h_max 7
_diffrn_reflns_limit_h_min 0
_diffrn_reflns_limit_k_max 18
_diffrn_reflns_limit_k_min 0
_diffrn_reflns_limit_l_max 16
_diffrn_reflns_limit_l_min -16
_diffrn_reflns_number 2639
_diffrn_reflns_theta_full 30.41
_diffrn_reflns_theta_max 30.41
_diffrn_reflns_theta_min 2.35
_diffrn_source 'Enraf Nonius FR590'
_diffrn_standards_decay_% 0
_diffrn_standards_interval_time 60
_diffrn_standards_number 3
_exptl_absorpt_coefficient_mu 0.428
_exptl_absorpt_correction_T_max 0.9498
_exptl_absorpt_correction_T_min 0.8907
_exptl_absorpt_correction_type psi-scan
_exptl_absorpt_process_details
;
North A.C.T., Phillips D.C. & Mathews F.S. (1968) Acta. Cryst. A24, 351
        Number of psi-scan sets used was   7
        Theta correction was applied.
        Averaged transmission function was used.
        No Fourier smoothing was applied.
;
_exptl_crystal_colour colourless
_exptl_crystal_density_diffrn 1.543
_exptl_crystal_density_method 'not measured'
_exptl_crystal_description prism
_exptl_crystal_F_000 380
_exptl_crystal_size_max 0.5
_exptl_crystal_size_mid 0.13
_exptl_crystal_size_min 0.12
_refine_diff_density_max 0.647
_refine_diff_density_min -0.486
_refine_diff_density_rms 0.128
_refine_ls_extinction_method none
_refine_ls_goodness_of_fit_ref 1.066
_refine_ls_hydrogen_treatment mixed
_refine_ls_matrix_type full
_refine_ls_number_parameters 109
_refine_ls_number_reflns 2409
_refine_ls_number_restraints 0
_refine_ls_restrained_S_all 1.066
_refine_ls_R_factor_all 0.1521
_refine_ls_R_factor_gt 0.0624
_refine_ls_shift/su_max 0
_refine_ls_shift/su_mean 0
_refine_ls_structure_factor_coef Fsqd
_refine_ls_weighting_details 'calc w=1/[\s2^(Fo2^)+(0.1522P)2^+0.1082P] where P=(Fo2^+2Fc2^)/3'
_refine_ls_weighting_scheme calc
_refine_ls_wR_factor_gt 0.1958
_refine_ls_wR_factor_ref 0.2508
_reflns_number_gt 1382
_reflns_number_total 2409
_reflns_threshold_expression >2sigma(I)
_cod_data_source_file ic701555n-file002.cif
_cod_data_source_block pm54
_cod_original_cell_volume 794.5
_cod_original_sg_symbol_H-M 'P 21/n'
_cod_database_code 4339353
_exptl_absorpt_factor_mur 0.051
_exptl_absorpt_correction_t_ave 0.9272
_diffrn_standards_decay_corr_max 1
_diffrn_standards_decay_corr_min 1

loop_
_symmetry_equiv_pos_as_xyz
'x, y, z'
'-x+1/2, y+1/2, -z+1/2'
'-x, -y, -z'
'x-1/2, -y-1/2, z-1/2'

loop_
_atom_site_label
_atom_site_type_symbol
_atom_site_fract_x
_atom_site_fract_y
_atom_site_fract_z
_atom_site_U_iso_or_equiv
_atom_site_adp_type
_atom_site_occupancy
_atom_site_symmetry_multiplicity
_atom_site_calc_flag
_atom_site_refinement_flags
C1 C -0.4311(6) 0.6933(2) 0.9528(3) 0.0264(7) Uani 1 1 d .
N2 N -0.5904(6) 0.6505(2) 0.8669(3) 0.0336(7) Uani 1 1 d .
H2 H -0.727 0.6774 0.834 0.04 Uiso 1 1 calc R
C3 C -0.4887(8) 0.5575(3) 0.8444(3) 0.0386(9) Uani 1 1 d .
H3 H -0.5591 0.513 0.788 0.046 Uiso 1 1 calc R
N4 N -0.2780(6) 0.5357(2) 0.9109(3) 0.0377(8) Uani 1 1 d .
C5 C -0.2442(7) 0.6211(3) 0.9783(3) 0.0297(7) Uani 1 1 d .
N6 N -0.0489(6) 0.6411(2) 1.0595(3) 0.0339(7) Uani 1 1 d .
H6 H 0.0682 0.5962 1.0778 0.041 Uiso 1 1 calc R
C7 C -0.0497(7) 0.7348(3) 1.1093(3) 0.0334(8) Uani 1 1 d .
H7 H 0.0799 0.7481 1.1663 0.04 Uiso 1 1 calc R
N8 N -0.2139(6) 0.8087(2) 1.0857(2) 0.0328(7) Uani 1 1 d .
C9 C -0.4189(6) 0.7907(3) 1.0087(3) 0.0274(7) Uani 1 1 d .
N10 N -0.5964(6) 0.8617(2) 0.9885(3) 0.0376(8) Uani 1 1 d .
H10 H -0.7305 0.8459 0.9449 0.045 Uiso 1 1 calc R
C11 C -0.5767(7) 0.9653(3) 1.0364(4) 0.0377(9) Uani 1 1 d .
H11A H -0.4947 0.9622 1.1135 0.045 Uiso 1 1 calc R
H11B H -0.7463 0.994 1.0403 0.045 Uiso 1 1 calc R
Cl1 Cl -0.01472(18) 0.81747(8) 0.79077(8) 0.0429(3) Uani 1 1 d .

loop_
_atom_site_aniso_label
_atom_site_aniso_U_11
_atom_site_aniso_U_22
_atom_site_aniso_U_33
_atom_site_aniso_U_23
_atom_site_aniso_U_13
_atom_site_aniso_U_12
C1 0.0279(15) 0.0218(14) 0.0288(15) 0.0019(12) -0.0029(12) 0.0027(12)
N2 0.0367(15) 0.0241(14) 0.0373(15) -0.0022(12) -0.0126(12) 0.0031(12)
C3 0.046(2) 0.0278(17) 0.0407(19) -0.0061(15) -0.0072(16) 0.0053(16)
N4 0.0455(18) 0.0253(15) 0.0406(17) -0.0034(12) -0.0069(14) 0.0092(13)
C5 0.0340(17) 0.0229(15) 0.0311(17) 0.0036(12) -0.0030(13) 0.0052(13)
N6 0.0308(15) 0.0273(14) 0.0414(16) -0.0007(13) -0.0094(12) 0.0109(12)
C7 0.0334(17) 0.0319(18) 0.0337(17) -0.0020(14) -0.0051(14) 0.0041(14)
N8 0.0337(15) 0.0283(15) 0.0348(15) -0.0036(12) -0.0067(12) 0.0031(12)
C9 0.0275(15) 0.0223(15) 0.0318(16) 0.0021(12) -0.0016(12) 0.0016(12)
N10 0.0373(17) 0.0179(13) 0.0545(19) -0.0067(13) -0.0144(14) 0.0075(12)
C11 0.041(2) 0.0218(16) 0.049(2) -0.0069(15) -0.0070(16) 0.0090(14)
Cl1 0.0383(5) 0.0428(6) 0.0452(6) 0.0043(4) -0.0113(4) 0.0023(4)

loop_
_atom_type_symbol
_atom_type_description
_atom_type_scat_dispersion_real
_atom_type_scat_dispersion_imag
_atom_type_scat_source
C C 0.0033 0.0016 'International Tables Vol C Tables 4.2.6.8 and 6.1.1.4'
H H 0 0 'International Tables Vol C Tables 4.2.6.8 and 6.1.1.4'
Cl Cl 0.1484 0.1585 'International Tables Vol C Tables 4.2.6.8 and 6.1.1.4'
N N 0.0061 0.0033 'International Tables Vol C Tables 4.2.6.8 and 6.1.1.4'

loop_
_geom_angle_atom_site_label_1
_geom_angle_atom_site_label_2
_geom_angle_atom_site_label_3
_geom_angle
_geom_angle_site_symmetry_3
C5 C1 N2 105.6(3) .
C5 C1 C9 119.9(3) .
N2 C1 C9 134.4(3) .
C3 N2 C1 106.0(3) .
N4 C3 N2 113.4(3) .
C3 N4 C5 103.4(3) .
N4 C5 N6 127.8(3) .
N4 C5 C1 111.6(3) .
N6 C5 C1 120.5(3) .
C7 N6 C5 116.4(3) .
N8 C7 N6 126.5(3) .
C7 N8 C9 119.2(3) .
N10 C9 N8 120.6(3) .
N10 C9 C1 122.1(3) .
N8 C9 C1 117.3(3) .
C9 N10 C11 123.1(3) .
N10 C11 C11 110.5(4) 3_477

loop_
_geom_bond_atom_site_label_1
_geom_bond_atom_site_label_2
_geom_bond_distance
_geom_bond_site_symmetry_2
C1 C5 1.370(5) .
C1 N2 1.372(4) .
C1 C9 1.419(4) .
N2 C3 1.350(5) .
C3 N4 1.330(5) .
N4 C5 1.361(4) .
C5 N6 1.366(4) .
N6 C7 1.345(5) .
C7 N8 1.301(5) .
N8 C9 1.367(4) .
C9 N10 1.316(4) .
N10 C11 1.453(4) .
C11 C11 1.517(8) 3_477
